data_7250420
loop_
_publ_author_name
'Lei, Zhi-Long'
'Tan, Dan'
'Qin, Jin-Tao'
'Meng, Xiu-Jin'
'Cui, Fei-Hu'
'Tang, Hai-Tao'
'Pan, Ying-Ming'

_publ_section_title
;
 Electrochemical selective incorporation of SO2 to synthesize fused-ring
 framework compounds
;
_journal_issue 23
_journal_name_full 'Green Chemistry'
_journal_page_first 6825
_journal_page_last 6830
_journal_paper_doi 10.1039/D5GC01138H
_journal_volume 27
_journal_year 2025
_chemical_formula_moiety 'C12 H14 N2 O2 S'
_chemical_formula_sum 'C12 H14 N2 O2 S'
_chemical_formula_weight 250.31
_space_group_crystal_system triclinic
_space_group_IT_number 2
_space_group_name_Hall '-P 1'
_space_group_name_H-M_alt 'P -1'
_atom_sites_solution_hydrogens geom
_atom_sites_solution_primary iterative
_audit_creation_date 2024-12-19
_audit_creation_method
;
Olex2 1.3
(compiled 2020.11.12 svn.r5f609507 for OlexSys, GUI svn.r6408)
;
_audit_update_record
;
2024-12-19 deposited with the CCDC.	2025-05-19 downloaded from the CCDC.
;
_cell_angle_alpha 83.619(4)
_cell_angle_beta 80.454(5)
_cell_angle_gamma 66.215(5)
_cell_formula_units_Z 2
_cell_length_a 7.5524(4)
_cell_length_b 8.9178(5)
_cell_length_c 9.3580(5)
_cell_measurement_reflns_used 3842
_cell_measurement_temperature 296.74(10)
_cell_measurement_theta_max 76.6830
_cell_measurement_theta_min 5.3960
_cell_volume 568.07(6)
_computing_molecular_graphics 'Olex2 1.3 (Dolomanov et al., 2009)'
_computing_publication_material 'Olex2 1.3 (Dolomanov et al., 2009)'
_computing_structure_refinement 'SHELXL 2018/3 (Sheldrick, 2015)'
_computing_structure_solution 'olex2.solve 1.3 (Bourhis et al., 2015)'
_diffrn_ambient_temperature 296.74(10)
_diffrn_measured_fraction_theta_full 0.984
_diffrn_measured_fraction_theta_max 0.914
_diffrn_measurement_device_type 'Bruker APEX-II CCD'
_diffrn_measurement_method '\f and \w scans'
_diffrn_radiation_type CuK\a
_diffrn_radiation_wavelength 1.54178
_diffrn_reflns_av_R_equivalents 0.0369
_diffrn_reflns_av_unetI/netI 0.0372
_diffrn_reflns_Laue_measured_fraction_full 0.984
_diffrn_reflns_Laue_measured_fraction_max 0.914
_diffrn_reflns_limit_h_max 9
_diffrn_reflns_limit_h_min -7
_diffrn_reflns_limit_k_max 11
_diffrn_reflns_limit_k_min -11
_diffrn_reflns_limit_l_max 11
_diffrn_reflns_limit_l_min -11
_diffrn_reflns_number 5277
_diffrn_reflns_point_group_measured_fraction_full 0.984
_diffrn_reflns_point_group_measured_fraction_max 0.914
_diffrn_reflns_theta_full 67.679
_diffrn_reflns_theta_max 76.983
_diffrn_reflns_theta_min 4.798
_diffrn_standards_number 0
_exptl_absorpt_coefficient_mu 2.469
_exptl_absorpt_correction_T_max 0.762
_exptl_absorpt_correction_T_min 0.616
_exptl_absorpt_correction_type multi-scan
_exptl_absorpt_process_details
;
CrysAlisPro 1.171.43.115a (Rigaku Oxford Diffraction, 2024)
Empirical absorption correction using spherical harmonics,
implemented in SCALE3 ABSPACK scaling algorithm.
;
_exptl_crystal_colour 'clear light colourless'
_exptl_crystal_colour_lustre clear
_exptl_crystal_colour_modifier light
_exptl_crystal_colour_primary colourless
_exptl_crystal_density_diffrn 1.463
_exptl_crystal_description block
_exptl_crystal_F_000 264
_exptl_crystal_size_max 0.22
_exptl_crystal_size_mid 0.18
_exptl_crystal_size_min 0.11
_refine_diff_density_max 0.936
_refine_diff_density_min -0.414
_refine_diff_density_rms 0.131
_refine_ls_extinction_method none
_refine_ls_goodness_of_fit_ref 1.116
_refine_ls_hydrogen_treatment constr
_refine_ls_matrix_type full
_refine_ls_number_parameters 156
_refine_ls_number_reflns 2201
_refine_ls_number_restraints 0
_refine_ls_restrained_S_all 1.116
_refine_ls_R_factor_all 0.0918
_refine_ls_R_factor_gt 0.0844
_refine_ls_shift/su_max 0.000
_refine_ls_shift/su_mean 0.000
_refine_ls_structure_factor_coef Fsqd
_refine_ls_weighting_details 'w=1/[\s^2^(Fo^2^)+(0.1769P)^2^+0.4295P] where P=(Fo^2^+2Fc^2^)/3'
_refine_ls_weighting_scheme calc
_refine_ls_wR_factor_gt 0.2608
_refine_ls_wR_factor_ref 0.2676
_reflns_Friedel_coverage 0.000
_reflns_number_gt 1903
_reflns_number_total 2201
_reflns_threshold_expression 'I > 2\s(I)'
_cod_data_source_file d5gc01138h2.cif
_cod_data_source_block 240408-pym-lzl-1
_cod_depositor_comments 'Adding full bibliography for 7250420--7250421.cif.'
_cod_database_code 7250420
_shelx_shelxl_version_number 2018/3
_shelx_space_group_comment
;
The symmetry employed for this shelxl refinement is uniquely defined
by the following loop, which should always be used as a source of
symmetry information in preference to the above space-group names.
They are only intended as comments.
;
_shelx_estimated_absorpt_t_max 0.773
_shelx_estimated_absorpt_t_min 0.613
_olex2_refinement_description
;
1. Fixed Uiso
 At 1.2 times of:
  All C(H) groups, All C(H,H) groups
 At 1.5 times of:
  All C(H,H,H) groups
2.a Ternary CH refined with riding coordinates:
 C00A(H00A)
2.b Secondary CH2 refined with riding coordinates:
 C00B(H00B,H00C), C00F(H00G,H00H)
2.c Aromatic/amide H refined with riding coordinates:
 C00C(H00D), C00D(H00E), C00E(H00F)
2.d Idealised Me refined as rotating group:
 C00G(H00I,H00J,H00K), C00H(H00L,H00M,H00N)
;
_olex2_submission_special_instructions 'No special instructions were received'

loop_
_space_group_symop_operation_xyz
'x, y, z'
'-x, -y, -z'

loop_
_atom_site_label
_atom_site_type_symbol
_atom_site_fract_x
_atom_site_fract_y
_atom_site_fract_z
_atom_site_U_iso_or_equiv
_atom_site_adp_type
_atom_site_occupancy
_atom_site_site_symmetry_order
_atom_site_calc_flag
_atom_site_refinement_flags_posn
_atom_site_refinement_flags_adp
_atom_site_refinement_flags_occupancy
_atom_site_disorder_assembly
_atom_site_disorder_group
S001 S 0.59803(14) 0.72705(10) 0.66073(10) 0.0485(4) Uani 1 1 d . . . . .
O002 O 0.7053(5) 0.8196(4) 0.6869(3) 0.0632(9) Uani 1 1 d . . . . .
O003 O 0.3907(5) 0.8152(4) 0.6777(4) 0.0640(9) Uani 1 1 d . . . . .
N004 N 0.7987(5) 0.3747(3) 0.5821(3) 0.0454(8) Uani 1 1 d . . . . .
N005 N 0.6504(6) 0.5663(4) 0.7679(4) 0.0616(10) Uani 1 1 d . . . . .
C006 C 0.7716(6) 0.4879(4) 0.4628(4) 0.0434(8) Uani 1 1 d . . . . .
C007 C 0.6788(6) 0.6558(4) 0.4851(4) 0.0450(9) Uani 1 1 d . . . . .
C008 C 0.7377(6) 0.4186(5) 0.7197(4) 0.0468(9) Uani 1 1 d . . . . .
C009 C 0.7126(7) 0.7186(5) 0.2258(5) 0.0564(10) Uani 1 1 d . . . . .
C00A C 0.7884(7) 0.2679(5) 0.8169(5) 0.0610(11) Uani 1 1 d . . . . .
H00A H 0.662517 0.263281 0.810462 0.073 Uiso 1 1 calc R U . . .
C00B C 0.8913(7) 0.1954(5) 0.5679(5) 0.0551(10) Uani 1 1 d . . . . .
H00B H 1.023846 0.162563 0.518635 0.066 Uiso 1 1 calc R U . . .
H00C H 0.817446 0.158940 0.514543 0.066 Uiso 1 1 calc R U . . .
C00C C 0.8363(7) 0.4363(5) 0.3221(5) 0.0554(10) Uani 1 1 d . . . . .
H00D H 0.898995 0.324949 0.305602 0.067 Uiso 1 1 calc R U . . .
C00D C 0.6483(7) 0.7702(5) 0.3675(5) 0.0569(11) Uani 1 1 d . . . . .
H00E H 0.584679 0.881592 0.383783 0.068 Uiso 1 1 calc R U . . .
C00E C 0.8075(7) 0.5503(6) 0.2068(5) 0.0611(11) Uani 1 1 d . . . . .
H00F H 0.852924 0.513851 0.113151 0.073 Uiso 1 1 calc R U . . .
C00F C 0.8893(8) 0.1255(5) 0.7238(5) 0.0616(12) Uani 1 1 d . . . . .
H00G H 0.820109 0.052866 0.739261 0.074 Uiso 1 1 calc R U . . .
H00H H 1.021534 0.064168 0.745746 0.074 Uiso 1 1 calc R U . . .
C00G C 0.7458(9) 0.2725(6) 0.9607(5) 0.0750(15) Uani 1 1 d . . . . .
H00I H 0.835309 0.304028 0.999010 0.112 Uiso 1 1 calc R U . . .
H00J H 0.756280 0.165910 1.001075 0.112 Uiso 1 1 calc R U . . .
H00K H 0.614924 0.350800 0.985621 0.112 Uiso 1 1 calc R U . . .
C00H C 0.6801(10) 0.8411(7) 0.0983(6) 0.0825(17) Uani 1 1 d . . . . .
H00L H 0.612486 0.950049 0.132497 0.124 Uiso 1 1 calc R U . . .
H00M H 0.603220 0.820422 0.036888 0.124 Uiso 1 1 calc R U . . .
H00N H 0.803719 0.830973 0.044263 0.124 Uiso 1 1 calc R U . . .

loop_
_atom_site_aniso_label
_atom_site_aniso_U_11
_atom_site_aniso_U_22
_atom_site_aniso_U_33
_atom_site_aniso_U_23
_atom_site_aniso_U_13
_atom_site_aniso_U_12
S001 0.0614(7) 0.0335(6) 0.0430(6) -0.0025(4) -0.0048(4) -0.0114(4)
O002 0.081(2) 0.0528(17) 0.0582(18) -0.0100(14) -0.0074(15) -0.0276(15)
O003 0.0617(18) 0.0521(17) 0.0629(19) -0.0035(14) -0.0017(14) -0.0088(14)
N004 0.0599(18) 0.0288(15) 0.0419(17) 0.0010(12) -0.0059(13) -0.0128(13)
N005 0.087(3) 0.0383(18) 0.0421(18) -0.0006(14) -0.0014(17) -0.0103(17)
C006 0.054(2) 0.0355(18) 0.0396(19) 0.0008(14) -0.0073(15) -0.0164(15)
C007 0.058(2) 0.0344(18) 0.0395(19) 0.0018(14) -0.0077(15) -0.0150(15)
C008 0.058(2) 0.0373(18) 0.0416(19) 0.0037(15) -0.0069(16) -0.0161(16)
C009 0.077(3) 0.050(2) 0.043(2) 0.0063(17) -0.0150(19) -0.026(2)
C00A 0.079(3) 0.043(2) 0.051(2) 0.0102(18) -0.009(2) -0.017(2)
C00B 0.074(3) 0.0290(17) 0.055(2) 0.0010(15) -0.0089(19) -0.0133(17)
C00C 0.076(3) 0.040(2) 0.046(2) -0.0036(16) -0.0060(19) -0.0189(19)
C00D 0.079(3) 0.0375(19) 0.048(2) 0.0063(17) -0.015(2) -0.0157(19)
C00E 0.089(3) 0.055(2) 0.037(2) 0.0001(17) -0.007(2) -0.028(2)
C00F 0.085(3) 0.0359(19) 0.056(3) 0.0044(17) -0.010(2) -0.018(2)
C00G 0.110(4) 0.061(3) 0.046(2) 0.007(2) -0.005(2) -0.029(3)
C00H 0.127(5) 0.069(3) 0.049(3) 0.018(2) -0.023(3) -0.037(3)

loop_
_atom_type_symbol
_atom_type_description
_atom_type_scat_dispersion_real
_atom_type_scat_dispersion_imag
_atom_type_scat_source
C C 0.0181 0.0091 'International Tables Vol C Tables 4.2.6.8 and 6.1.1.4'
H H 0.0000 0.0000 'International Tables Vol C Tables 4.2.6.8 and 6.1.1.4'
N N 0.0311 0.0180 'International Tables Vol C Tables 4.2.6.8 and 6.1.1.4'
O O 0.0492 0.0322 'International Tables Vol C Tables 4.2.6.8 and 6.1.1.4'
S S 0.3331 0.5567 'International Tables Vol C Tables 4.2.6.8 and 6.1.1.4'

loop_
_geom_angle_atom_site_label_1
_geom_angle_atom_site_label_2
_geom_angle_atom_site_label_3
_geom_angle
_geom_angle_site_symmetry_1
_geom_angle_site_symmetry_3
_geom_angle_publ_flag
O002 S001 N005 109.1(2) . . ?
O002 S001 C007 108.67(19) . . ?
O003 S001 O002 114.6(2) . . ?
O003 S001 N005 108.9(2) . . ?
O003 S001 C007 109.42(19) . . ?
N005 S001 C007 105.82(18) . . ?
C006 N004 C00B 123.2(3) . . ?
C008 N004 C006 123.3(3) . . ?
C008 N004 C00B 113.4(3) . . ?
C008 N005 S001 122.0(3) . . ?
C007 C006 N004 119.8(3) . . ?
C00C C006 N004 121.2(3) . . ?
C00C C006 C007 119.0(4) . . ?
C006 C007 S001 120.7(3) . . ?
C00D C007 S001 118.6(3) . . ?
C00D C007 C006 120.6(4) . . ?
N004 C008 C00A 108.8(3) . . ?
N005 C008 N004 128.3(4) . . ?
N005 C008 C00A 122.9(4) . . ?
C00D C009 C00H 120.8(4) . . ?
C00E C009 C00D 117.7(4) . . ?
C00E C009 C00H 121.4(4) . . ?
C008 C00A H00A 90.1 . . ?
C00F C00A C008 107.4(4) . . ?
C00F C00A H00A 90.1 . . ?
C00G C00A C008 122.6(4) . . ?
C00G C00A H00A 90.1 . . ?
C00G C00A C00F 130.0(4) . . ?
N004 C00B H00B 110.9 . . ?
N004 C00B H00C 110.9 . . ?
N004 C00B C00F 104.1(3) . . ?
H00B C00B H00C 109.0 . . ?
C00F C00B H00B 110.9 . . ?
C00F C00B H00C 110.9 . . ?
C006 C00C H00D 120.0 . . ?
C00E C00C C006 119.9(4) . . ?
C00E C00C H00D 120.0 . . ?
C007 C00D H00E 119.8 . . ?
C009 C00D C007 120.4(4) . . ?
C009 C00D H00E 119.8 . . ?
C009 C00E H00F 118.9 . . ?
C00C C00E C009 122.2(4) . . ?
C00C C00E H00F 118.9 . . ?
C00A C00F C00B 106.3(3) . . ?
C00A C00F H00G 110.5 . . ?
C00A C00F H00H 110.5 . . ?
C00B C00F H00G 110.5 . . ?
C00B C00F H00H 110.5 . . ?
H00G C00F H00H 108.7 . . ?
C00A C00G H00I 109.5 . . ?
C00A C00G H00J 109.5 . . ?
C00A C00G H00K 109.5 . . ?
H00I C00G H00J 109.5 . . ?
H00I C00G H00K 109.5 . . ?
H00J C00G H00K 109.5 . . ?
C009 C00H H00L 109.5 . . ?
C009 C00H H00M 109.5 . . ?
C009 C00H H00N 109.5 . . ?
H00L C00H H00M 109.5 . . ?
H00L C00H H00N 109.5 . . ?
H00M C00H H00N 109.5 . . ?

loop_
_geom_bond_atom_site_label_1
_geom_bond_atom_site_label_2
_geom_bond_distance
_geom_bond_site_symmetry_2
_geom_bond_publ_flag
S001 O002 1.431(3) . ?
S001 O003 1.431(3) . ?
S001 N005 1.604(4) . ?
S001 C007 1.751(4) . ?
N004 C006 1.402(5) . ?
N004 C008 1.339(5) . ?
N004 C00B 1.476(5) . ?
N005 C008 1.306(5) . ?
C006 C007 1.397(5) . ?
C006 C00C 1.386(6) . ?
C007 C00D 1.396(5) . ?
C008 C00A 1.486(5) . ?
C009 C00D 1.396(6) . ?
C009 C00E 1.395(6) . ?
C009 C00H 1.506(6) . ?
C00A H00A 0.9800 . ?
C00A C00F 1.483(6) . ?
C00A C00G 1.332(7) . ?
C00B H00B 0.9700 . ?
C00B H00C 0.9700 . ?
C00B C00F 1.521(6) . ?
C00C H00D 0.9300 . ?
C00C C00E 1.379(6) . ?
C00D H00E 0.9300 . ?
C00E H00F 0.9300 . ?
C00F H00G 0.9700 . ?
C00F H00H 0.9700 . ?
C00G H00I 0.9600 . ?
C00G H00J 0.9600 . ?
C00G H00K 0.9600 . ?
C00H H00L 0.9600 . ?
C00H H00M 0.9600 . ?
C00H H00N 0.9600 . ?

loop_
_geom_torsion_atom_site_label_1
_geom_torsion_atom_site_label_2
_geom_torsion_atom_site_label_3
_geom_torsion_atom_site_label_4
_geom_torsion
_geom_torsion_site_symmetry_1
_geom_torsion_site_symmetry_2
_geom_torsion_site_symmetry_3
_geom_torsion_site_symmetry_4
_geom_torsion_publ_flag
S001 N005 C008 N004 0.9(7) . . . . ?
S001 N005 C008 C00A 179.7(3) . . . . ?
S001 C007 C00D C009 179.2(3) . . . . ?
O002 S001 N005 C008 -116.2(4) . . . . ?
O002 S001 C007 C006 115.8(4) . . . . ?
O002 S001 C007 C00D -64.3(4) . . . . ?
O003 S001 N005 C008 118.1(4) . . . . ?
O003 S001 C007 C006 -118.5(4) . . . . ?
O003 S001 C007 C00D 61.4(4) . . . . ?
N004 C006 C007 S001 0.8(6) . . . . ?
N004 C006 C007 C00D -179.2(3) . . . . ?
N004 C006 C00C C00E 179.9(4) . . . . ?
N004 C008 C00A C00F 0.4(5) . . . . ?
N004 C008 C00A C00G -179.9(5) . . . . ?
N004 C00B C00F C00A 2.5(5) . . . . ?
N005 S001 C007 C006 -1.3(4) . . . . ?
N005 S001 C007 C00D 178.6(3) . . . . ?
N005 C008 C00A C00F -178.6(4) . . . . ?
N005 C008 C00A C00G 1.0(8) . . . . ?
C006 N004 C008 N005 -1.7(7) . . . . ?
C006 N004 C008 C00A 179.3(4) . . . . ?
C006 N004 C00B C00F 179.6(4) . . . . ?
C006 C007 C00D C009 -0.9(7) . . . . ?
C006 C00C C00E C009 -0.7(7) . . . . ?
C007 S001 N005 C008 0.5(5) . . . . ?
C007 C006 C00C C00E -0.3(7) . . . . ?
C008 N004 C006 C007 0.7(6) . . . . ?
C008 N004 C006 C00C -179.5(4) . . . . ?
C008 N004 C00B C00F -2.4(5) . . . . ?
C008 C00A C00F C00B -1.8(5) . . . . ?
C00B N004 C006 C007 178.6(4) . . . . ?
C00B N004 C006 C00C -1.7(6) . . . . ?
C00B N004 C008 N005 -179.8(4) . . . . ?
C00B N004 C008 C00A 1.3(5) . . . . ?
C00C C006 C007 S001 -179.0(3) . . . . ?
C00C C006 C007 C00D 1.1(6) . . . . ?
C00D C009 C00E C00C 0.9(7) . . . . ?
C00E C009 C00D C007 -0.1(7) . . . . ?
C00G C00A C00F C00B 178.5(6) . . . . ?
C00H C009 C00D C007 179.9(4) . . . . ?
C00H C009 C00E C00C -179.1(5) . . . . ?
